data_1556417
loop_
_publ_author_name
'Gozzi, M.'
'Schwarze, B.'
'Coburger, P.'
'Hey-Hawkins, E.'

_publ_section_title
;
 On the Aqueous Solution Behavior of C-Substituted
 3,1,2-Ruthenadicarbadodecaboranes
;
_journal_name_full Inorganics
_journal_page_first 91
_journal_paper_doi 10.3390/inorganics7070091
_journal_volume 7
_journal_year 2019
_chemical_formula_sum 'C16 H29 B9 O4 Ru'
_chemical_formula_weight 483.75
_space_group_crystal_system triclinic
_space_group_IT_number 2
_space_group_name_Hall '-P 1'
_space_group_name_H-M_alt 'P -1'
_atom_sites_solution_hydrogens geom
_cell_angle_alpha 90.693(2)
_cell_angle_beta 103.321(2)
_cell_angle_gamma 113.757(2)
_cell_formula_units_Z 2
_cell_length_a 9.3310(2)
_cell_length_b 9.4169(2)
_cell_length_c 14.0477(3)
_cell_measurement_reflns_used 21707
_cell_measurement_temperature 130
_cell_measurement_theta_max 32.3170
_cell_measurement_theta_min 2.6120
_cell_volume 1091.71(5)
_computing_cell_refinement 'CrysAlisPro 1.171.38.43 (Rigaku OD, 2015)'
_computing_data_collection 'CrysAlisPro 1.171.38.43 (Rigaku OD, 2015)'
_computing_data_reduction 'CrysAlisPro 1.171.38.43 (Rigaku OD, 2015)'
_computing_structure_refinement 'SHELXL-2014/7 (Sheldrick, 2014)'
_computing_structure_solution 'SHELXS-2014/7 (Sheldrick, 2014)'
_diffrn_ambient_temperature 130
_diffrn_detector_area_resol_mean 16.3560
_diffrn_measured_fraction_theta_full 1.000
_diffrn_measured_fraction_theta_max 0.944
_diffrn_measurement_device_type 'Xcalibur, Sapphire3, Gemini'
_diffrn_measurement_method '\w scans'
_diffrn_radiation_type MoK\a
_diffrn_radiation_wavelength 0.71073
_diffrn_reflns_av_R_equivalents 0.0369
_diffrn_reflns_av_unetI/netI 0.0275
_diffrn_reflns_Laue_measured_fraction_full 1.000
_diffrn_reflns_Laue_measured_fraction_max 0.944
_diffrn_reflns_limit_h_max 14
_diffrn_reflns_limit_h_min -13
_diffrn_reflns_limit_k_max 13
_diffrn_reflns_limit_k_min -14
_diffrn_reflns_limit_l_max 20
_diffrn_reflns_limit_l_min -21
_diffrn_reflns_number 39554
_diffrn_reflns_point_group_measured_fraction_full 1.000
_diffrn_reflns_point_group_measured_fraction_max 0.944
_diffrn_reflns_theta_full 25.242
_diffrn_reflns_theta_max 32.492
_diffrn_reflns_theta_min 2.380
_diffrn_source 'fine-focus sealed X-ray tube'
_exptl_absorpt_coefficient_mu 0.739
_exptl_absorpt_correction_T_max 1.00000
_exptl_absorpt_correction_T_min 0.97955
_exptl_absorpt_correction_type multi-scan
_exptl_absorpt_process_details
; 
CrysAlisPro 1.171.38.43 (Rigaku Oxford Diffraction, 2015) 
Empirical absorption correction using spherical harmonics, 
 implemented in SCALE3 ABSPACK scaling algorithm. 
;
_exptl_crystal_colour orange
_exptl_crystal_density_diffrn 1.472
_exptl_crystal_description prism
_exptl_crystal_F_000 492
_exptl_crystal_size_max 0.25
_exptl_crystal_size_mid 0.2
_exptl_crystal_size_min 0.1
_refine_diff_density_max 0.688
_refine_diff_density_min -0.667
_refine_diff_density_rms 0.072
_refine_ls_extinction_coef .
_refine_ls_extinction_method none
_refine_ls_goodness_of_fit_ref 1.063
_refine_ls_hydrogen_treatment constr
_refine_ls_matrix_type full
_refine_ls_number_parameters 276
_refine_ls_number_reflns 7468
_refine_ls_number_restraints 0
_refine_ls_restrained_S_all 1.063
_refine_ls_R_factor_all 0.0311
_refine_ls_R_factor_gt 0.0257
_refine_ls_shift/su_max 0.001
_refine_ls_shift/su_mean 0.000
_refine_ls_structure_factor_coef Fsqd
_refine_ls_weighting_details 'w=1/[\s^2^(Fo^2^)+(0.0269P)^2^+0.4247P] where P=(Fo^2^+2Fc^2^)/3'
_refine_ls_weighting_scheme calc
_refine_ls_wR_factor_gt 0.0581
_refine_ls_wR_factor_ref 0.0603
_reflns_Friedel_coverage 0.000
_reflns_Friedel_fraction_full .
_reflns_Friedel_fraction_max .
_reflns_number_gt 6774
_reflns_number_total 7468
_reflns_threshold_expression 'I > 2\s(I)'
_cod_data_source_file Inorganics-2019-7-91.cif
_cod_data_source_block try1
_cod_original_cell_volume 1091.71(4)
_cod_database_code 1556417
_shelx_space_group_comment
; 
The symmetry employed for this shelxl refinement is uniquely defined 
by the following loop, which should always be used as a source of 
symmetry information in preference to the above space-group names. 
They are only intended as comments. 
;

loop_
_space_group_symop_operation_xyz
'x, y, z'
'-x, -y, -z'

loop_
_atom_site_label
_atom_site_type_symbol
_atom_site_fract_x
_atom_site_fract_y
_atom_site_fract_z
_atom_site_U_iso_or_equiv
_atom_site_adp_type
_atom_site_occupancy
_atom_site_site_symmetry_order
_atom_site_calc_flag
_atom_site_refinement_flags_posn
_atom_site_refinement_flags_adp
_atom_site_refinement_flags_occupancy
_atom_site_disorder_assembly
_atom_site_disorder_group
C6 C 1.11308(16) 0.19921(16) 0.20679(10) 0.0186(2) Uani 1 1 d . . . . .
H6 H 1.1858 0.2218 0.2731 0.022 Uiso 1 1 calc R U . . .
C7 C 0.84029(17) 0.13885(16) 0.33883(10) 0.0184(2) Uani 1 1 d . . . . .
C8 C 1.00058(16) 0.04228(16) 0.17193(10) 0.0191(3) Uani 1 1 d . . . . .
H8 H 1.0018 -0.0403 0.2135 0.023 Uiso 1 1 calc R U . . .
C9 C 0.87703(17) 0.00458(16) 0.08327(10) 0.0194(3) Uani 1 1 d . . . . .
C10 C 1.09993(16) 0.32426(16) 0.15803(10) 0.0190(2) Uani 1 1 d . . . . .
C11 C 0.79518(16) 0.34350(16) 0.25004(10) 0.0186(2) Uani 1 1 d . . . . .
C12 C 0.99538(18) 0.14545(16) 0.40327(10) 0.0193(2) Uani 1 1 d . . . . .
C13 C 0.90383(18) 0.51105(17) 0.24839(11) 0.0210(3) Uani 1 1 d . . . . .
C14 C 0.86004(17) 0.13059(17) 0.03503(10) 0.0204(3) Uani 1 1 d . . . . .
H14 H 0.7633 0.1096 -0.0186 0.024 Uiso 1 1 calc R U . . .
C15 C 1.22459(17) 0.49118(17) 0.18984(11) 0.0226(3) Uani 1 1 d . . . . .
H15 H 1.1677 0.5596 0.1801 0.027 Uiso 1 1 calc R U . . .
C17 C 0.96569(17) 0.28731(17) 0.07380(10) 0.0199(3) Uani 1 1 d . . . . .
H17 H 0.9404 0.3720 0.0461 0.024 Uiso 1 1 calc R U . . .
C21 C 1.31828(19) 0.52006(19) 0.29797(12) 0.0274(3) Uani 1 1 d . . . . .
H21A H 1.3811 0.4595 0.3082 0.041 Uiso 1 1 calc R U . . .
H21B H 1.2435 0.4898 0.3386 0.041 Uiso 1 1 calc R U . . .
H21C H 1.3892 0.6290 0.3151 0.041 Uiso 1 1 calc R U . . .
C24 C 1.3406(2) 0.5322(2) 0.12183(13) 0.0310(3) Uani 1 1 d . . . . .
H24A H 1.2792 0.5144 0.0544 0.046 Uiso 1 1 calc R U . . .
H24B H 1.3992 0.4677 0.1310 0.046 Uiso 1 1 calc R U . . .
H24C H 1.4156 0.6401 0.1377 0.046 Uiso 1 1 calc R U . . .
C25 C 0.76605(19) -0.16271(17) 0.04535(11) 0.0247(3) Uani 1 1 d . . . . .
H25A H 0.6581 -0.1715 0.0182 0.037 Uiso 1 1 calc R U . . .
H25B H 0.7662 -0.2259 0.0984 0.037 Uiso 1 1 calc R U . . .
H25C H 0.8028 -0.1979 -0.0049 0.037 Uiso 1 1 calc R U . . .
C27 C 1.1061(2) 0.74139(18) 0.34597(13) 0.0321(4) Uani 1 1 d . . . . .
H27A H 1.1465 0.7646 0.2884 0.048 Uiso 1 1 calc R U . . .
H27B H 1.1954 0.7682 0.4032 0.048 Uiso 1 1 calc R U . . .
H27C H 1.0453 0.8008 0.3524 0.048 Uiso 1 1 calc R U . . .
C28 C 1.2344(2) 0.2985(2) 0.52381(13) 0.0312(3) Uani 1 1 d . . . . .
H28A H 1.2989 0.2816 0.4844 0.047 Uiso 1 1 calc R U . . .
H28B H 1.2161 0.2233 0.5703 0.047 Uiso 1 1 calc R U . . .
H28C H 1.2903 0.4020 0.5585 0.047 Uiso 1 1 calc R U . . .
B16 B 0.64747(19) 0.2397(2) 0.15441(12) 0.0213(3) Uani 1 1 d . . . . .
H16 H 0.6299 0.2841 0.0826 0.026 Uiso 1 1 calc R U . . .
B18 B 0.7693(2) 0.27599(19) 0.36285(12) 0.0202(3) Uani 1 1 d . . . . .
H18 H 0.8563 0.3639 0.4244 0.024 Uiso 1 1 calc R U . . .
B19 B 0.70453(19) -0.01743(18) 0.26631(12) 0.0203(3) Uani 1 1 d . . . . .
H19 H 0.7212 -0.1261 0.2608 0.024 Uiso 1 1 calc R U . . .
B20 B 0.58498(19) 0.0323(2) 0.16124(12) 0.0214(3) Uani 1 1 d . . . . .
H20 H 0.5312 -0.0472 0.0921 0.026 Uiso 1 1 calc R U . . .
B22 B 0.5437(2) 0.1563(2) 0.33489(14) 0.0249(3) Uani 1 1 d . . . . .
H22 H 0.4663 0.1618 0.3819 0.030 Uiso 1 1 calc R U . . .
B23 B 0.6227(2) 0.3147(2) 0.26860(13) 0.0229(3) Uani 1 1 d . . . . .
H23 H 0.5913 0.4141 0.2768 0.027 Uiso 1 1 calc R U . . .
B26 B 0.5099(2) -0.0190(2) 0.26785(13) 0.0253(3) Uani 1 1 d . . . . .
H26 H 0.4066 -0.1303 0.2673 0.030 Uiso 1 1 calc R U . . .
B29 B 0.6764(2) 0.06671(19) 0.37564(13) 0.0229(3) Uani 1 1 d . . . . .
H29 H 0.6766 0.0188 0.4467 0.027 Uiso 1 1 calc R U . . .
B30 B 0.4772(2) 0.1273(2) 0.20495(13) 0.0253(3) Uani 1 1 d . . . . .
H30 H 0.3535 0.1083 0.1654 0.030 Uiso 1 1 calc R U . . .
O2 O 1.08060(13) 0.28110(12) 0.46078(8) 0.0245(2) Uani 1 1 d . . . . .
O3 O 1.03930(14) 0.04171(13) 0.40132(8) 0.0266(2) Uani 1 1 d . . . . .
O4 O 1.00252(14) 0.57651(12) 0.33680(8) 0.0247(2) Uani 1 1 d . . . . .
O5 O 0.90088(15) 0.57772(13) 0.17549(9) 0.0306(2) Uani 1 1 d . . . . .
Ru1 Ru 0.85149(2) 0.16985(2) 0.19039(2) 0.01535(3) Uani 1 1 d . . . . .

loop_
_atom_site_aniso_label
_atom_site_aniso_U_11
_atom_site_aniso_U_22
_atom_site_aniso_U_33
_atom_site_aniso_U_23
_atom_site_aniso_U_13
_atom_site_aniso_U_12
C6 0.0153(6) 0.0235(6) 0.0203(6) 0.0013(5) 0.0056(5) 0.0109(5)
C7 0.0205(6) 0.0184(6) 0.0186(6) 0.0026(5) 0.0065(5) 0.0097(5)
C8 0.0179(6) 0.0224(6) 0.0216(6) 0.0020(5) 0.0066(5) 0.0121(5)
C9 0.0190(6) 0.0218(6) 0.0210(6) 0.0001(5) 0.0080(5) 0.0107(5)
C10 0.0165(6) 0.0227(6) 0.0213(6) 0.0028(5) 0.0093(5) 0.0094(5)
C11 0.0185(6) 0.0209(6) 0.0211(6) 0.0033(5) 0.0064(5) 0.0123(5)
C12 0.0243(6) 0.0205(6) 0.0159(6) 0.0039(5) 0.0070(5) 0.0111(5)
C13 0.0223(6) 0.0219(6) 0.0261(7) 0.0041(5) 0.0092(5) 0.0150(5)
C14 0.0197(6) 0.0275(7) 0.0168(6) 0.0015(5) 0.0065(5) 0.0118(5)
C15 0.0192(6) 0.0210(6) 0.0285(7) 0.0015(5) 0.0087(5) 0.0080(5)
C17 0.0197(6) 0.0249(6) 0.0196(6) 0.0058(5) 0.0082(5) 0.0121(5)
C21 0.0231(7) 0.0263(7) 0.0307(8) -0.0032(6) 0.0051(6) 0.0094(6)
C24 0.0249(7) 0.0276(7) 0.0376(9) 0.0027(6) 0.0148(7) 0.0046(6)
C25 0.0252(7) 0.0242(7) 0.0245(7) -0.0030(5) 0.0059(6) 0.0105(6)
C27 0.0401(9) 0.0172(6) 0.0372(9) 0.0004(6) 0.0163(7) 0.0070(6)
C28 0.0267(8) 0.0324(8) 0.0300(8) -0.0012(6) -0.0044(6) 0.0142(7)
B16 0.0181(7) 0.0287(8) 0.0212(7) 0.0027(6) 0.0051(6) 0.0138(6)
B18 0.0212(7) 0.0213(7) 0.0214(7) 0.0021(6) 0.0071(6) 0.0112(6)
B19 0.0207(7) 0.0193(7) 0.0212(7) 0.0022(5) 0.0083(6) 0.0072(6)
B20 0.0155(6) 0.0260(7) 0.0229(7) -0.0001(6) 0.0057(6) 0.0087(6)
B22 0.0216(7) 0.0289(8) 0.0282(8) 0.0019(6) 0.0120(6) 0.0115(6)
B23 0.0207(7) 0.0288(8) 0.0248(8) 0.0020(6) 0.0069(6) 0.0155(6)
B26 0.0204(7) 0.0271(8) 0.0284(8) 0.0005(6) 0.0110(6) 0.0074(6)
B29 0.0258(8) 0.0226(7) 0.0233(8) 0.0037(6) 0.0116(6) 0.0104(6)
B30 0.0171(7) 0.0330(8) 0.0278(8) -0.0007(7) 0.0069(6) 0.0119(6)
O2 0.0236(5) 0.0217(5) 0.0261(5) -0.0015(4) -0.0010(4) 0.0115(4)
O3 0.0337(6) 0.0270(5) 0.0239(5) 0.0009(4) 0.0016(4) 0.0206(5)
O4 0.0292(5) 0.0177(5) 0.0255(5) 0.0008(4) 0.0071(4) 0.0081(4)
O5 0.0353(6) 0.0280(6) 0.0314(6) 0.0113(5) 0.0082(5) 0.0160(5)
Ru1 0.01405(5) 0.01805(5) 0.01631(5) 0.00174(3) 0.00451(4) 0.00874(4)

loop_
_atom_type_symbol
_atom_type_description
_atom_type_scat_dispersion_real
_atom_type_scat_dispersion_imag
_atom_type_scat_source
C C 0.0033 0.0016 'International Tables Vol C Tables 4.2.6.8 and 6.1.1.4'
H H 0.0000 0.0000 'International Tables Vol C Tables 4.2.6.8 and 6.1.1.4'
B B 0.0013 0.0007 'International Tables Vol C Tables 4.2.6.8 and 6.1.1.4'
O O 0.0106 0.0060 'International Tables Vol C Tables 4.2.6.8 and 6.1.1.4'
Ru Ru -1.2594 0.8363 'International Tables Vol C Tables 4.2.6.8 and 6.1.1.4'

loop_
_geom_angle_atom_site_label_1
_geom_angle_atom_site_label_2
_geom_angle_atom_site_label_3
_geom_angle
_geom_angle_site_symmetry_1
_geom_angle_site_symmetry_3
C10 C6 C8 121.29(12) . .
C10 C6 Ru1 74.06(8) . .
C8 C6 Ru1 68.89(7) . .
C12 C7 B29 119.78(12) . .
C12 C7 B19 123.09(12) . .
B29 C7 B19 68.91(10) . .
C12 C7 B18 120.03(11) . .
B29 C7 B18 66.46(10) . .
B19 C7 B18 114.48(11) . .
C12 C7 Ru1 112.49(9) . .
B29 C7 Ru1 125.48(10) . .
B19 C7 Ru1 70.62(8) . .
B18 C7 Ru1 100.42(8) . .
C9 C8 C6 121.53(13) . .
C9 C8 Ru1 73.36(8) . .
C6 C8 Ru1 74.52(8) . .
C8 C9 C14 117.36(13) . .
C8 C9 C25 120.33(13) . .
C14 C9 C25 122.26(13) . .
C8 C9 Ru1 69.94(8) . .
C14 C9 Ru1 70.27(8) . .
C25 C9 Ru1 128.96(10) . .
C6 C10 C17 117.10(13) . .
C6 C10 C15 122.16(13) . .
C17 C10 C15 120.70(13) . .
C6 C10 Ru1 70.75(8) . .
C17 C10 Ru1 67.28(8) . .
C15 C10 Ru1 135.15(10) . .
C13 C11 B23 114.77(11) . .
C13 C11 B16 122.01(12) . .
B23 C11 B16 69.25(10) . .
C13 C11 B18 119.14(12) . .
B23 C11 B18 65.90(10) . .
B16 C11 B18 114.47(11) . .
C13 C11 Ru1 117.73(9) . .
B23 C11 Ru1 125.16(10) . .
B16 C11 Ru1 70.58(7) . .
B18 C11 Ru1 100.13(8) . .
O3 C12 O2 124.24(13) . .
O3 C12 C7 123.74(13) . .
O2 C12 C7 111.99(11) . .
O5 C13 O4 124.63(14) . .
O5 C13 C11 123.80(14) . .
O4 C13 C11 111.57(12) . .
C17 C14 C9 120.71(13) . .
C17 C14 Ru1 71.03(8) . .
C9 C14 Ru1 73.00(8) . .
C10 C15 C21 113.29(13) . .
C10 C15 C24 108.29(12) . .
C21 C15 C24 111.00(13) . .
C14 C17 C10 121.55(13) . .
C14 C17 Ru1 71.90(8) . .
C10 C17 Ru1 76.30(8) . .
C11 B16 B20 111.51(11) . .
C11 B16 B30 105.14(12) . .
B20 B16 B30 58.80(9) . .
C11 B16 B23 54.47(9) . .
B20 B16 B23 104.73(12) . .
B30 B16 B23 58.64(9) . .
C11 B16 Ru1 65.02(7) . .
B20 B16 Ru1 66.34(7) . .
B30 B16 Ru1 114.80(10) . .
B23 B16 Ru1 109.56(9) . .
C7 B18 C11 88.73(10) . .
C7 B18 B23 121.70(11) . .
C11 B18 B23 53.31(8) . .
C7 B18 B29 53.66(8) . .
C11 B18 B29 121.99(11) . .
B23 B18 B29 106.80(11) . .
C7 B18 B22 102.64(11) . .
C11 B18 B22 102.61(11) . .
B23 B18 B22 56.61(9) . .
B29 B18 B22 56.45(9) . .
C7 B19 B26 105.56(11) . .
C7 B19 B20 111.50(11) . .
B26 B19 B20 58.87(9) . .
C7 B19 B29 54.97(9) . .
B26 B19 B29 58.98(9) . .
B20 B19 B29 105.35(11) . .
C7 B19 Ru1 65.18(7) . .
B26 B19 Ru1 114.96(10) . .
B20 B19 Ru1 66.11(7) . .
B29 B19 Ru1 110.49(9) . .
B30 B20 B26 58.19(10) . .
B30 B20 B16 61.01(10) . .
B26 B20 B16 109.57(12) . .
B30 B20 B19 108.92(12) . .
B26 B20 B19 60.36(9) . .
B16 B20 B19 114.78(11) . .
B30 B20 Ru1 115.86(10) . .
B26 B20 Ru1 115.58(10) . .
B16 B20 Ru1 65.49(7) . .
B19 B20 Ru1 65.42(7) . .
B29 B22 B23 113.26(12) . .
B29 B22 B26 61.32(10) . .
B23 B22 B26 109.70(13) . .
B29 B22 B30 110.16(12) . .
B23 B22 B30 61.25(10) . .
B26 B22 B30 58.91(10) . .
B29 B22 B18 60.38(9) . .
B23 B22 B18 60.03(9) . .
B26 B22 B18 104.71(11) . .
B30 B22 B18 104.79(12) . .
C11 B23 B22 114.75(12) . .
C11 B23 B30 107.99(12) . .
B22 B23 B30 59.54(10) . .
C11 B23 B18 60.79(9) . .
B22 B23 B18 63.36(10) . .
B30 B23 B18 105.99(12) . .
C11 B23 B16 56.28(9) . .
B22 B23 B16 108.40(12) . .
B30 B23 B16 60.15(9) . .
B18 B23 B16 101.78(10) . .
B30 B26 B22 60.57(10) . .
B30 B26 B20 60.82(10) . .
B22 B26 B20 107.28(12) . .
B30 B26 B29 109.76(12) . .
B22 B26 B29 59.18(10) . .
B20 B26 B29 108.55(12) . .
B30 B26 B19 111.43(12) . .
B22 B26 B19 108.64(12) . .
B20 B26 B19 60.77(9) . .
B29 B26 B19 61.16(9) . .
C7 B29 B22 113.68(12) . .
C7 B29 B26 107.30(12) . .
B22 B29 B26 59.49(10) . .
C7 B29 B18 59.88(9) . .
B22 B29 B18 63.17(9) . .
B26 B29 B18 105.43(12) . .
C7 B29 B19 56.12(9) . .
B22 B29 B19 107.85(12) . .
B26 B29 B19 59.86(9) . .
B18 B29 B19 100.88(11) . .
B26 B30 B22 60.53(10) . .
B26 B30 B20 60.99(10) . .
B22 B30 B20 107.37(12) . .
B26 B30 B23 109.35(12) . .
B22 B30 B23 59.21(10) . .
B20 B30 B23 107.82(11) . .
B26 B30 B16 111.20(12) . .
B22 B30 B16 108.97(12) . .
B20 B30 B16 60.19(9) . .
B23 B30 B16 61.20(10) . .
C12 O2 C28 115.49(12) . .
C13 O4 C27 116.68(12) . .
C11 Ru1 C7 69.74(5) . .
C11 Ru1 B16 44.40(6) . .
C7 Ru1 B16 94.37(6) . .
C11 Ru1 B19 94.25(6) . .
C7 Ru1 B19 44.20(6) . .
B16 Ru1 B19 87.53(6) . .
C11 Ru1 C17 101.91(5) . .
C7 Ru1 C17 154.24(5) . .
B16 Ru1 C17 95.63(6) . .
B19 Ru1 C17 159.88(6) . .
C11 Ru1 C8 157.45(5) . .
C7 Ru1 C8 100.55(5) . .
B16 Ru1 C8 157.83(6) . .
B19 Ru1 C8 91.80(6) . .
C17 Ru1 C8 77.83(5) . .
C11 Ru1 B20 81.96(6) . .
C7 Ru1 B20 82.07(6) . .
B16 Ru1 B20 48.17(6) . .
B19 Ru1 B20 48.48(6) . .
C17 Ru1 B20 121.80(6) . .
C8 Ru1 B20 117.70(6) . .
C11 Ru1 C14 126.74(5) . .
C7 Ru1 C14 162.89(5) . .
B16 Ru1 C14 96.16(6) . .
B19 Ru1 C14 122.87(6) . .
C17 Ru1 C14 37.07(5) . .
C8 Ru1 C14 65.79(5) . .
B20 Ru1 C14 95.00(6) . .
C11 Ru1 C9 162.56(5) . .
C7 Ru1 C9 126.32(5) . .
B16 Ru1 C9 121.27(6) . .
B19 Ru1 C9 94.83(6) . .
C17 Ru1 C9 66.55(5) . .
C8 Ru1 C9 36.70(5) . .
B20 Ru1 C9 93.02(6) . .
C14 Ru1 C9 36.73(5) . .
C11 Ru1 C6 122.69(5) . .
C7 Ru1 C6 98.58(5) . .
B16 Ru1 C6 155.71(6) . .
B19 Ru1 C6 115.97(6) . .
C17 Ru1 C6 64.62(5) . .
C8 Ru1 C6 36.59(5) . .
B20 Ru1 C6 154.18(6) . .
C14 Ru1 C6 76.76(5) . .
C9 Ru1 C6 65.64(5) . .
C11 Ru1 C10 101.00(5) . .
C7 Ru1 C10 119.35(5) . .
B16 Ru1 C10 120.71(6) . .
B19 Ru1 C10 150.72(6) . .
C17 Ru1 C10 36.42(5) . .
C8 Ru1 C10 65.20(5) . .
B20 Ru1 C10 158.21(6) . .
C14 Ru1 C10 65.75(5) . .
C9 Ru1 C10 77.68(5) . .
C6 Ru1 C10 35.19(5) . .

loop_
_geom_bond_atom_site_label_1
_geom_bond_atom_site_label_2
_geom_bond_distance
_geom_bond_site_symmetry_2
C6 C10 1.4029(19) .
C6 C8 1.4217(19) .
C6 Ru1 2.2985(13) .
C7 C12 1.4967(19) .
C7 B29 1.613(2) .
C7 B19 1.636(2) .
C7 B18 1.732(2) .
C7 Ru1 2.1297(14) .
C8 C9 1.4157(19) .
C8 Ru1 2.2250(13) .
C9 C14 1.419(2) .
C9 C25 1.500(2) .
C9 Ru1 2.2695(13) .
C10 C17 1.4304(19) .
C10 C15 1.515(2) .
C10 Ru1 2.3410(14) .
C11 C13 1.497(2) .
C11 B23 1.605(2) .
C11 B16 1.640(2) .
C11 B18 1.747(2) .
C11 Ru1 2.1247(13) .
C12 O3 1.2043(17) .
C12 O2 1.3331(17) .
C13 O5 1.2084(18) .
C13 O4 1.3295(18) .
C14 C17 1.417(2) .
C14 Ru1 2.2339(14) .
C15 C21 1.527(2) .
C15 C24 1.543(2) .
C17 Ru1 2.2225(14) .
C27 O4 1.4458(18) .
C28 O2 1.4463(18) .
B16 B20 1.810(2) .
B16 B30 1.825(2) .
B16 B23 1.844(2) .
B16 Ru1 2.2106(15) .
B18 B23 1.827(2) .
B18 B29 1.836(2) .
B18 B22 1.885(2) .
B19 B26 1.815(2) .
B19 B20 1.822(2) .
B19 B29 1.838(2) .
B19 Ru1 2.2134(16) .
B20 B30 1.785(2) .
B20 B26 1.787(2) .
B20 Ru1 2.2254(16) .
B22 B29 1.760(2) .
B22 B23 1.761(3) .
B22 B26 1.766(2) .
B22 B30 1.767(3) .
B23 B30 1.797(2) .
B26 B30 1.737(3) .
B26 B29 1.798(2) .
